data_1565209
loop_
_publ_author_name
'Li, Xiao-Fei'
'Yang, Yan-Qiu'
'Li, Ya-Xue'
'Yang, Huai-Xia'
'Zhao, Wen-Feng'
'Meng, Xiang-Ru'

_publ_section_title
;
 Synthesis, crystal structure, and BSA binding studies of new Co(II) and
 Ni(II) complexes of 2-(hydroxymethyl)-1H-imidazole-4,5-dicarboxylate
;
_journal_name_full 'Inorganica Chimica Acta'
_journal_page_first 119469
_journal_paper_doi 10.1016/j.ica.2020.119469
_journal_volume 505
_journal_year 2020
_chemical_formula_moiety 'C12 H20 Co N4 O15'
_chemical_formula_sum 'C12 H20 Co N4 O15'
_chemical_formula_weight 519.25
_space_group_crystal_system triclinic
_space_group_IT_number 2
_space_group_name_Hall '-P 1'
_space_group_name_H-M_alt 'P -1'
_atom_sites_solution_hydrogens mixed
_audit_creation_method SHELXL-2018/3
_cell_angle_alpha 80.891(5)
_cell_angle_beta 87.715(5)
_cell_angle_gamma 69.027(5)
_cell_formula_units_Z 2
_cell_length_a 7.174(2)
_cell_length_b 8.763(3)
_cell_length_c 16.866(5)
_cell_measurement_reflns_used 3445
_cell_measurement_temperature 296(2)
_cell_measurement_theta_max 27.95
_cell_measurement_theta_min 2.52
_cell_volume 977.4(5)
_computing_cell_refinement 'CrystalClear (Rigaku/MSC Inc., 2004)'
_computing_data_collection 'CrystalClear (Rigaku/MSC Inc., 2004)'
_computing_data_reduction 'CrystalClear (Rigaku/MSC Inc., 2004)'
_computing_molecular_graphics 'DIAMOND (Brandenburg, 2005)'
_computing_structure_refinement 'SHELXL-2018/3 (Sheldrick, 2015)'
_computing_structure_solution 'SHELXS-97 (Sheldrick, 2008)'
_diffrn_ambient_temperature 296(2)
_diffrn_detector_area_resol_mean 28.5714
_diffrn_measured_fraction_theta_full 0.993
_diffrn_measured_fraction_theta_max 0.932
_diffrn_measurement_device_type 'Rigaku Saturn'
_diffrn_measurement_method \w
_diffrn_radiation_type MoK\a
_diffrn_radiation_wavelength 0.71073
_diffrn_reflns_av_R_equivalents 0.0131
_diffrn_reflns_av_unetI/netI 0.0322
_diffrn_reflns_Laue_measured_fraction_full 0.993
_diffrn_reflns_Laue_measured_fraction_max 0.932
_diffrn_reflns_limit_h_max 9
_diffrn_reflns_limit_h_min -8
_diffrn_reflns_limit_k_max 11
_diffrn_reflns_limit_k_min -11
_diffrn_reflns_limit_l_max 22
_diffrn_reflns_limit_l_min -20
_diffrn_reflns_number 6044
_diffrn_reflns_point_group_measured_fraction_full 0.993
_diffrn_reflns_point_group_measured_fraction_max 0.932
_diffrn_reflns_theta_full 25.242
_diffrn_reflns_theta_max 27.954
_diffrn_reflns_theta_min 1.223
_diffrn_source 'fine-focus sealed tube'
_exptl_absorpt_coefficient_mu 0.967
_exptl_absorpt_correction_T_max 0.7457
_exptl_absorpt_correction_T_min 0.6665
_exptl_absorpt_correction_type multi-scan
_exptl_absorpt_process_details 'CrystalClear (Rigaku/MSC Inc., 2004)'
_exptl_crystal_colour Red
_exptl_crystal_density_diffrn 1.764
_exptl_crystal_description Prism
_exptl_crystal_F_000 534
_exptl_crystal_size_max 0.220
_exptl_crystal_size_mid 0.190
_exptl_crystal_size_min 0.180
_refine_diff_density_max 0.723
_refine_diff_density_min -0.334
_refine_diff_density_rms 0.067
_refine_ls_extinction_coef .
_refine_ls_extinction_method none
_refine_ls_goodness_of_fit_ref 1.033
_refine_ls_hydrogen_treatment constr
_refine_ls_matrix_type full
_refine_ls_number_parameters 291
_refine_ls_number_reflns 4387
_refine_ls_number_restraints 0
_refine_ls_restrained_S_all 1.033
_refine_ls_R_factor_all 0.0388
_refine_ls_R_factor_gt 0.0342
_refine_ls_shift/su_max 0.000
_refine_ls_shift/su_mean 0.000
_refine_ls_structure_factor_coef Fsqd
_refine_ls_weighting_details 'w=1/[\s^2^(Fo^2^)+(0.0527P)^2^+0.4016P] where P=(Fo^2^+2Fc^2^)/3'
_refine_ls_weighting_scheme calc
_refine_ls_wR_factor_gt 0.0945
_refine_ls_wR_factor_ref 0.0980
_reflns_Friedel_coverage 0.000
_reflns_Friedel_fraction_full .
_reflns_Friedel_fraction_max .
_reflns_number_gt 3899
_reflns_number_total 4387
_reflns_threshold_expression 'I > 2\s(I)'
_cod_data_source_file ICA-2020-505-119469.cif
_cod_data_source_block p
_cod_depositor_comments
;
The following automatic conversions were performed:

data item '_exptl_absorpt_correction_type' value 'Multi-scan' was
changed to 'multi-scan' in accordance with the built-in table derived
from the CIF Core dictionary named 'cif_core.dic' version 2.4.5 last
updated on 2014-11-21.

Automatic conversion script
Id: cif_fix_values 8738 2021-04-28 16:35:53Z antanas 
;
_cod_original_cell_volume 977.5(5)
_cod_database_code 1565209
_shelx_shelxl_version_number 2018/3
_shelx_space_group_comment
;
The symmetry employed for this shelxl refinement is uniquely defined
by the following loop, which should always be used as a source of
symmetry information in preference to the above space-group names.
They are only intended as comments.
;
_shelx_estimated_absorpt_t_min 0.815
_shelx_estimated_absorpt_t_max 0.845

loop_
_space_group_symop_operation_xyz
'x, y, z'
'-x, -y, -z'

loop_
_atom_site_label
_atom_site_type_symbol
_atom_site_fract_x
_atom_site_fract_y
_atom_site_fract_z
_atom_site_U_iso_or_equiv
_atom_site_adp_type
_atom_site_occupancy
_atom_site_site_symmetry_order
_atom_site_calc_flag
_atom_site_refinement_flags_posn
_atom_site_refinement_flags_adp
_atom_site_refinement_flags_occupancy
_atom_site_disorder_assembly
_atom_site_disorder_group
Co1 Co 0.22466(4) 0.00479(3) 0.25063(2) 0.02370(9) Uani 1 1 d . . . . .
N1 N 0.3617(2) -0.13068(18) 0.36082(8) 0.0247(3) Uani 1 1 d . . . . .
N2 N 0.5152(2) -0.2813(2) 0.47248(9) 0.0272(3) Uani 1 1 d . . . . .
H2A H 0.596090 -0.362285 0.504444 0.033 Uiso 1 1 calc R U . . .
N3 N 0.1037(2) 0.12591(18) 0.13489(8) 0.0220(3) Uani 1 1 d . . . . .
N4 N -0.0153(2) 0.26561(19) 0.01614(9) 0.0252(3) Uani 1 1 d . . . . .
H4A H -0.087854 0.342834 -0.019802 0.030 Uiso 1 1 calc R U . . .
O1 O 0.0805(2) 0.17631(17) 0.33293(8) 0.0310(3) Uani 1 1 d . . . . .
O2 O 0.0577(2) 0.20067(18) 0.46322(9) 0.0387(3) Uani 1 1 d . . . . .
O3 O 0.2217(2) 0.03250(19) 0.59030(8) 0.0379(3) Uani 1 1 d . . . . .
H3 H 0.180164 0.089865 0.546837 0.057 Uiso 1 1 calc R U . . .
O4 O 0.4606(2) -0.2101(2) 0.63208(8) 0.0414(4) Uani 1 1 d . . . . .
O5 O 0.7223(3) -0.3476(2) 0.28283(10) 0.0546(5) Uani 1 1 d . . . . .
H5A H 0.644261 -0.295294 0.245531 0.082 Uiso 1 1 d R U . . .
O6 O 0.3942(2) -0.17153(16) 0.17657(7) 0.0294(3) Uani 1 1 d . . . . .
O7 O 0.4606(2) -0.20789(16) 0.04889(8) 0.0313(3) Uani 1 1 d . . . . .
O8 O 0.3292(2) -0.05484(17) -0.08733(8) 0.0328(3) Uani 1 1 d . . . . .
H8 H 0.365410 -0.107793 -0.042517 0.049 Uiso 1 1 calc R U . . .
O9 O 0.1082(2) 0.18922(19) -0.13854(8) 0.0390(3) Uani 1 1 d . . . . .
O10 O -0.3592(2) 0.4579(2) 0.08625(11) 0.0537(5) Uani 1 1 d . . . . .
H10A H -0.399396 0.559236 0.079397 0.081 Uiso 1 1 calc R U . . .
O11 O -0.0047(2) -0.0869(2) 0.26957(8) 0.0440(4) Uani 1 1 d . . . . .
H1W H -0.053654 -0.122512 0.234585 0.066 Uiso 1 1 d R U . . .
H2W H -0.091924 -0.063332 0.305705 0.066 Uiso 1 1 d R U . . .
O12 O 0.4397(2) 0.1179(2) 0.23248(8) 0.0383(3) Uani 1 1 d . . . . .
H3W H 0.490978 0.149860 0.268231 0.057 Uiso 1 1 d R U . . .
H4W H 0.516168 0.101940 0.192431 0.057 Uiso 1 1 d R U . . .
O13 O 0.1358(3) 0.4981(2) 0.27698(13) 0.0713(6) Uani 1 1 d . . . . .
H5W H 0.131310 0.401383 0.287912 0.107 Uiso 1 1 d R U . . .
H6W H 0.010680 0.551343 0.273372 0.107 Uiso 1 1 d R U . . .
C1 C 0.1307(3) 0.1210(2) 0.40495(11) 0.0259(4) Uani 1 1 d . . . . .
C2 C 0.2851(3) -0.0462(2) 0.42370(10) 0.0237(3) Uani 1 1 d . . . . .
C3 C 0.3797(3) -0.1389(2) 0.49405(10) 0.0248(4) Uani 1 1 d . . . . .
C4 C 0.3558(3) -0.1078(3) 0.57865(10) 0.0293(4) Uani 1 1 d . . . . .
C5 C 0.4993(3) -0.2719(2) 0.39226(11) 0.0277(4) Uani 1 1 d . . . . .
C6 C 0.6200(4) -0.4066(3) 0.34570(13) 0.0418(5) Uani 1 1 d . . . . .
H6A H 0.715549 -0.494778 0.381703 0.050 Uiso 1 1 calc R U . . .
H6B H 0.531946 -0.452198 0.323861 0.050 Uiso 1 1 calc R U . . .
C7 C 0.3649(3) -0.1251(2) 0.10250(10) 0.0224(3) Uani 1 1 d . . . . .
C8 C 0.2084(2) 0.0382(2) 0.07668(10) 0.0209(3) Uani 1 1 d . . . . .
C9 C 0.1364(3) 0.1239(2) 0.00208(10) 0.0223(3) Uani 1 1 d . . . . .
C10 C 0.1906(3) 0.0885(2) -0.08047(10) 0.0260(4) Uani 1 1 d . . . . .
C11 C -0.0300(3) 0.2621(2) 0.09611(10) 0.0239(4) Uani 1 1 d . . . . .
C12 C -0.1829(3) 0.3938(3) 0.13478(13) 0.0372(5) Uani 1 1 d . . . . .
H12A H -0.211103 0.347875 0.188102 0.045 Uiso 1 1 calc R U . . .
H12B H -0.133300 0.481396 0.139737 0.045 Uiso 1 1 calc R U . . .
O14 O -0.1935(3) 0.4575(2) 0.56116(12) 0.0638(5) Uani 1 1 d . . . . .
H7W H -0.093658 0.430802 0.530569 0.096 Uiso 1 1 d R U . . .
H8W H -0.177748 0.461522 0.610359 0.096 Uiso 1 1 d R U . . .
O15 O -0.7605(3) 0.4843(2) 0.10264(11) 0.0599(5) Uani 1 1 d . . . . .
H9W H -0.635259 0.448180 0.095333 0.090 Uiso 1 1 d R U . . .
H10W H -0.776699 0.498240 0.151553 0.090 Uiso 1 1 d R U . . .

loop_
_atom_site_aniso_label
_atom_site_aniso_U_11
_atom_site_aniso_U_22
_atom_site_aniso_U_33
_atom_site_aniso_U_23
_atom_site_aniso_U_13
_atom_site_aniso_U_12
Co1 0.02731(15) 0.02697(15) 0.01470(13) -0.00472(10) 0.00001(9) -0.00645(10)
N1 0.0299(8) 0.0251(7) 0.0178(7) -0.0068(6) 0.0029(6) -0.0071(6)
N2 0.0312(8) 0.0277(8) 0.0204(7) -0.0022(6) -0.0015(6) -0.0082(6)
N3 0.0214(7) 0.0239(7) 0.0183(7) -0.0062(6) 0.0006(5) -0.0039(6)
N4 0.0245(7) 0.0247(7) 0.0223(7) -0.0010(6) -0.0046(6) -0.0043(6)
O1 0.0335(7) 0.0300(7) 0.0244(6) -0.0052(5) -0.0002(5) -0.0045(6)
O2 0.0445(9) 0.0356(8) 0.0304(7) -0.0151(6) 0.0085(6) -0.0044(6)
O3 0.0503(9) 0.0451(9) 0.0207(6) -0.0122(6) 0.0094(6) -0.0179(7)
O4 0.0558(10) 0.0504(9) 0.0206(7) -0.0057(6) -0.0046(6) -0.0214(8)
O5 0.0484(10) 0.0612(11) 0.0351(8) -0.0032(8) 0.0084(7) 0.0008(8)
O6 0.0327(7) 0.0282(7) 0.0194(6) -0.0032(5) -0.0023(5) -0.0012(5)
O7 0.0347(7) 0.0278(7) 0.0236(6) -0.0088(5) 0.0027(5) 0.0000(6)
O8 0.0416(8) 0.0359(8) 0.0186(6) -0.0076(6) 0.0042(6) -0.0099(6)
O9 0.0526(9) 0.0414(8) 0.0199(6) -0.0008(6) -0.0067(6) -0.0138(7)
O10 0.0329(8) 0.0383(9) 0.0787(13) -0.0143(8) -0.0101(8) 0.0040(7)
O11 0.0519(10) 0.0729(11) 0.0260(7) -0.0214(7) 0.0125(7) -0.0405(9)
O12 0.0438(9) 0.0593(10) 0.0223(6) -0.0123(6) 0.0041(6) -0.0289(8)
O13 0.0632(13) 0.0477(11) 0.0868(15) 0.0062(10) -0.0126(11) -0.0059(9)
C1 0.0252(9) 0.0276(9) 0.0258(9) -0.0083(7) 0.0045(7) -0.0092(7)
C2 0.0274(9) 0.0270(9) 0.0179(8) -0.0070(7) 0.0044(7) -0.0104(7)
C3 0.0282(9) 0.0310(9) 0.0181(8) -0.0063(7) 0.0028(7) -0.0131(7)
C4 0.0387(10) 0.0400(11) 0.0168(8) -0.0075(7) 0.0040(7) -0.0223(9)
C5 0.0323(10) 0.0270(9) 0.0215(8) -0.0037(7) 0.0018(7) -0.0080(7)
C6 0.0521(13) 0.0316(11) 0.0312(10) -0.0089(9) 0.0067(9) -0.0013(9)
C7 0.0226(8) 0.0233(8) 0.0201(8) -0.0048(6) -0.0003(6) -0.0060(7)
C8 0.0206(8) 0.0239(8) 0.0178(7) -0.0053(6) 0.0008(6) -0.0067(7)
C9 0.0229(8) 0.0268(9) 0.0180(8) -0.0040(7) -0.0007(6) -0.0093(7)
C10 0.0312(9) 0.0328(10) 0.0181(8) -0.0059(7) 0.0007(7) -0.0155(8)
C11 0.0210(8) 0.0255(9) 0.0236(8) -0.0055(7) -0.0003(6) -0.0058(7)
C12 0.0313(10) 0.0319(10) 0.0378(11) -0.0097(9) 0.0016(8) 0.0033(8)
O14 0.0634(12) 0.0480(10) 0.0645(12) -0.0071(9) -0.0147(10) 0.0000(9)
O15 0.0451(10) 0.0697(12) 0.0557(11) 0.0167(9) -0.0119(8) -0.0190(9)

loop_
_atom_type_symbol
_atom_type_description
_atom_type_scat_dispersion_real
_atom_type_scat_dispersion_imag
_atom_type_scat_source
C C 0.0033 0.0016 'International Tables Vol C Tables 4.2.6.8 and 6.1.1.4'
H H 0.0000 0.0000 'International Tables Vol C Tables 4.2.6.8 and 6.1.1.4'
N N 0.0061 0.0033 'International Tables Vol C Tables 4.2.6.8 and 6.1.1.4'
O O 0.0106 0.0060 'International Tables Vol C Tables 4.2.6.8 and 6.1.1.4'
Co Co 0.3494 0.9721 'International Tables Vol C Tables 4.2.6.8 and 6.1.1.4'

loop_
_geom_angle_atom_site_label_1
_geom_angle_atom_site_label_2
_geom_angle_atom_site_label_3
_geom_angle
_geom_angle_site_symmetry_1
_geom_angle_site_symmetry_3
O11 Co1 O12 175.10(6) . .
O11 Co1 N1 90.79(6) . .
O12 Co1 N1 91.08(6) . .
O11 Co1 N3 90.06(6) . .
O12 Co1 N3 88.44(6) . .
N1 Co1 N3 175.30(5) . .
O11 Co1 O6 95.46(6) . .
O12 Co1 O6 88.82(6) . .
N1 Co1 O6 96.76(6) . .
N3 Co1 O6 78.55(5) . .
O11 Co1 O1 88.15(6) . .
O12 Co1 O1 87.78(6) . .
N1 Co1 O1 78.54(6) . .
N3 Co1 O1 106.11(6) . .
O6 Co1 O1 174.15(5) . .
C5 N1 C2 106.22(15) . .
C5 N1 Co1 142.18(12) . .
C2 N1 Co1 111.60(12) . .
C5 N2 C3 107.92(15) . .
C5 N2 H2A 126.0 . .
C3 N2 H2A 126.0 . .
C11 N3 C8 105.92(14) . .
C11 N3 Co1 143.42(12) . .
C8 N3 Co1 110.48(11) . .
C11 N4 C9 107.83(14) . .
C11 N4 H4A 126.1 . .
C9 N4 H4A 126.1 . .
C1 O1 Co1 114.22(12) . .
C4 O3 H3 109.5 . .
C6 O5 H5A 109.7 . .
C7 O6 Co1 115.30(11) . .
C10 O8 H8 109.5 . .
C12 O10 H10A 109.5 . .
Co1 O11 H1W 125.4 . .
Co1 O11 H2W 124.7 . .
H1W O11 H2W 106.4 . .
Co1 O12 H3W 126.4 . .
Co1 O12 H4W 119.7 . .
H3W O12 H4W 110.1 . .
H5W O13 H6W 97.6 . .
O1 C1 O2 123.95(18) . .
O1 C1 C2 117.83(16) . .
O2 C1 C2 118.21(17) . .
N1 C2 C3 109.44(16) . .
N1 C2 C1 117.69(15) . .
C3 C2 C1 132.81(16) . .
N2 C3 C2 105.52(15) . .
N2 C3 C4 122.45(17) . .
C2 C3 C4 132.03(18) . .
O4 C4 O3 124.02(17) . .
O4 C4 C3 120.16(19) . .
O3 C4 C3 115.81(17) . .
N1 C5 N2 110.90(16) . .
N1 C5 C6 124.98(17) . .
N2 C5 C6 124.11(17) . .
O5 C6 C5 111.77(18) . .
O5 C6 H6A 109.3 . .
C5 C6 H6A 109.3 . .
O5 C6 H6B 109.3 . .
C5 C6 H6B 109.3 . .
H6A C6 H6B 107.9 . .
O6 C7 O7 124.55(16) . .
O6 C7 C8 116.93(15) . .
O7 C7 C8 118.52(15) . .
C9 C8 N3 109.58(15) . .
C9 C8 C7 132.16(16) . .
N3 C8 C7 118.23(15) . .
C8 C9 N4 105.52(14) . .
C8 C9 C10 132.90(17) . .
N4 C9 C10 121.58(16) . .
O9 C10 O8 122.53(17) . .
O9 C10 C9 120.64(18) . .
O8 C10 C9 116.83(16) . .
N3 C11 N4 111.16(15) . .
N3 C11 C12 125.32(16) . .
N4 C11 C12 123.49(16) . .
O10 C12 C11 108.39(17) . .
O10 C12 H12A 110.0 . .
C11 C12 H12A 110.0 . .
O10 C12 H12B 110.0 . .
C11 C12 H12B 110.0 . .
H12A C12 H12B 108.4 . .
H7W O14 H8W 120.6 . .
H9W O15 H10W 106.6 . .

loop_
_geom_bond_atom_site_label_1
_geom_bond_atom_site_label_2
_geom_bond_distance
_geom_bond_site_symmetry_2
Co1 O11 2.0684(15) .
Co1 O12 2.1015(15) .
Co1 N1 2.1077(15) .
Co1 N3 2.1237(15) .
Co1 O6 2.1382(14) .
Co1 O1 2.1653(14) .
N1 C5 1.322(2) .
N1 C2 1.373(2) .
N2 C5 1.349(2) .
N2 C3 1.372(2) .
N2 H2A 0.8600 .
N3 C11 1.325(2) .
N3 C8 1.373(2) .
N4 C11 1.345(2) .
N4 C9 1.374(2) .
N4 H4A 0.8600 .
O1 C1 1.250(2) .
O2 C1 1.282(2) .
O3 C4 1.300(3) .
O3 H3 0.8200 .
O4 C4 1.223(2) .
O5 C6 1.402(3) .
O5 H5A 0.8200 .
O6 C7 1.253(2) .
O7 C7 1.272(2) .
O8 C10 1.313(2) .
O8 H8 0.8200 .
O9 C10 1.219(2) .
O10 C12 1.419(3) .
O10 H10A 0.8200 .
O11 H1W 0.8500 .
O11 H2W 0.8500 .
O12 H3W 0.8500 .
O12 H4W 0.8499 .
O13 H5W 0.8501 .
O13 H6W 0.8500 .
C1 C2 1.481(3) .
C2 C3 1.376(3) .
C3 C4 1.487(2) .
C5 C6 1.506(3) .
C6 H6A 0.9700 .
C6 H6B 0.9700 .
C7 C8 1.479(2) .
C8 C9 1.374(2) .
C9 C10 1.481(2) .
C11 C12 1.495(3) .
C12 H12A 0.9700 .
C12 H12B 0.9700 .
O14 H7W 0.8502 .
O14 H8W 0.8499 .
O15 H9W 0.8501 .
O15 H10W 0.8503 .

loop_
_geom_hbond_atom_site_label_D
_geom_hbond_atom_site_label_H
_geom_hbond_atom_site_label_A
_geom_hbond_distance_DH
_geom_hbond_distance_HA
_geom_hbond_distance_DA
_geom_hbond_angle_DHA
_geom_hbond_site_symmetry_A
_geom_hbond_publ_flag
O3 H3 O2 0.82 1.66 2.472(2) 169.7 . yes
O5 H5A O6 0.82 2.03 2.827(2) 164.0 . yes
O8 H8 O7 0.82 1.69 2.502(2) 173.5 . yes
O13 H5W O1 0.85 2.15 2.988(3) 169.0 . yes
O14 H7W O2 0.85 2.37 3.013(3) 133.3 . yes
O15 H9W O10 0.85 2.01 2.810(3) 156.3 . yes
N2 H2A O14 0.86 1.90 2.754(2) 170.4 1_645 yes
N4 H4A O15 0.86 1.92 2.783(2) 177.4 2_465 yes
O10 H10A O7 0.82 1.92 2.724(2) 167.0 1_465 yes
O13 H6W O5 0.85 1.95 2.790(3) 170.4 1_465 yes
O11 H1W O9 0.85 1.91 2.734(2) 164.3 2 yes
O11 H2W O3 0.85 1.96 2.787(2) 162.9 2_556 yes
O12 H3W O4 0.85 1.92 2.741(2) 162.0 2_656 yes
O12 H4W O8 0.85 2.07 2.915(2) 171.7 2_655 yes
O14 H8W O13 0.85 2.04 2.884(3) 172.1 2_566 yes
O15 H10W O13 0.85 2.18 3.015(3) 166.0 1_455 yes

loop_
_geom_torsion_atom_site_label_1
_geom_torsion_atom_site_label_2
_geom_torsion_atom_site_label_3
_geom_torsion_atom_site_label_4
_geom_torsion
_geom_torsion_site_symmetry_1
_geom_torsion_site_symmetry_2
_geom_torsion_site_symmetry_3
_geom_torsion_site_symmetry_4
Co1 O1 C1 O2 -177.52(15) . . . .
Co1 O1 C1 C2 3.0(2) . . . .
C5 N1 C2 C3 0.2(2) . . . .
Co1 N1 C2 C3 -179.69(12) . . . .
C5 N1 C2 C1 177.99(16) . . . .
Co1 N1 C2 C1 -1.9(2) . . . .
O1 C1 C2 N1 -0.8(3) . . . .
O2 C1 C2 N1 179.73(16) . . . .
O1 C1 C2 C3 176.36(19) . . . .
O2 C1 C2 C3 -3.2(3) . . . .
C5 N2 C3 C2 -0.3(2) . . . .
C5 N2 C3 C4 179.68(17) . . . .
N1 C2 C3 N2 0.0(2) . . . .
C1 C2 C3 N2 -177.27(18) . . . .
N1 C2 C3 C4 -179.91(18) . . . .
C1 C2 C3 C4 2.8(4) . . . .
N2 C3 C4 O4 0.8(3) . . . .
C2 C3 C4 O4 -179.25(19) . . . .
N2 C3 C4 O3 179.97(17) . . . .
C2 C3 C4 O3 -0.1(3) . . . .
C2 N1 C5 N2 -0.4(2) . . . .
Co1 N1 C5 N2 179.47(14) . . . .
C2 N1 C5 C6 178.49(19) . . . .
Co1 N1 C5 C6 -1.6(3) . . . .
C3 N2 C5 N1 0.4(2) . . . .
C3 N2 C5 C6 -178.48(18) . . . .
N1 C5 C6 O5 55.9(3) . . . .
N2 C5 C6 O5 -125.3(2) . . . .
Co1 O6 C7 O7 175.28(14) . . . .
Co1 O6 C7 C8 -4.4(2) . . . .
C11 N3 C8 C9 0.30(19) . . . .
Co1 N3 C8 C9 -176.03(11) . . . .
C11 N3 C8 C7 -177.67(15) . . . .
Co1 N3 C8 C7 6.01(19) . . . .
O6 C7 C8 C9 -178.65(18) . . . .
O7 C7 C8 C9 1.7(3) . . . .
O6 C7 C8 N3 -1.2(2) . . . .
O7 C7 C8 N3 179.08(15) . . . .
N3 C8 C9 N4 -0.29(19) . . . .
C7 C8 C9 N4 177.29(17) . . . .
N3 C8 C9 C10 -179.41(18) . . . .
C7 C8 C9 C10 -1.8(3) . . . .
C11 N4 C9 C8 0.17(19) . . . .
C11 N4 C9 C10 179.42(16) . . . .
C8 C9 C10 O9 -177.04(19) . . . .
N4 C9 C10 O9 4.0(3) . . . .
C8 C9 C10 O8 3.1(3) . . . .
N4 C9 C10 O8 -175.87(16) . . . .
C8 N3 C11 N4 -0.2(2) . . . .
Co1 N3 C11 N4 174.03(14) . . . .
C8 N3 C11 C12 178.07(18) . . . .
Co1 N3 C11 C12 -7.7(3) . . . .
C9 N4 C11 N3 0.0(2) . . . .
C9 N4 C11 C12 -178.29(17) . . . .
N3 C11 C12 O10 -145.13(19) . . . .
N4 C11 C12 O10 32.9(3) . . . .
